data_4078742
loop_
_publ_author_name
'G\"ormen, Meral'
'Pigeon, Pascal'
'Hillard, Elizabeth A.'
'Vessi\`eres, Anne'
'Huch\'e, Michel'
'Richard, Marie-Aude'
'McGlinchey, Michael J.'
'Top, Siden'
'Jaouen, G\'erard'

_publ_section_title
;
 Synthesis and Antiproliferative Effects of [3]Ferrocenophane
 Transposition Products and Pinacols Obtained from McMurry Cross-Coupling
 Reactions
;
_journal_issue 16
_journal_name_full Organometallics
_journal_page_first 5856
_journal_paper_doi 10.1021/om300382h
_journal_volume 31
_journal_year 2012
_chemical_formula_moiety 'C26 H26 Fe2 O2'
_chemical_formula_sum 'C26 H26 Fe2 O2'
_chemical_formula_weight 482.19
_space_group_IT_number 14
_symmetry_cell_setting monoclinic
_symmetry_space_group_name_Hall '-P 2ybc'
_symmetry_space_group_name_H-M 'P 1 21/c 1'
_atom_sites_solution_hydrogens geom
_atom_sites_solution_primary direct
_cell_angle_alpha 90
_cell_angle_beta 104.028(7)
_cell_angle_gamma 90
_cell_formula_units_Z 4
_cell_length_a 8.1136(6)
_cell_length_b 19.4485(13)
_cell_length_c 12.6480(10)
_cell_measurement_reflns_used 187
_cell_measurement_temperature 200
_cell_measurement_theta_max 24
_cell_measurement_theta_min 3
_cell_volume 1936.3(3)
_computing_cell_refinement 'DENZO/SCALEPACK (Otwinowski & Minor, 1997)'
_computing_data_collection 'COLLECT (Nonius, 2001).'
_computing_data_reduction 'DENZO/SCALEPACK (Otwinowski & Minor, 1997)'
_computing_molecular_graphics 'CAMERON (Watkin et al., 1996)'
_computing_publication_material 'CRYSTALS (Betteridge et al., 2003)'
_computing_structure_refinement 'CRYSTALS (Betteridge et al., 2003)'
_computing_structure_solution 'SHELXS 86 (Sheldrick, 1986)'
_diffrn_ambient_temperature 200
_diffrn_measured_fraction_theta_full 0.995
_diffrn_measured_fraction_theta_max 0.995
_diffrn_measurement_device 'Nonius KappaCCD'
_diffrn_measurement_device_type Area
_diffrn_measurement_method '\f & \w scans'
_diffrn_radiation_monochromator graphite
_diffrn_radiation_type 'Mo K\a'
_diffrn_radiation_wavelength 0.71073
_diffrn_reflns_av_R_equivalents 0.000
_diffrn_reflns_limit_h_max 11
_diffrn_reflns_limit_h_min -11
_diffrn_reflns_limit_k_max 27
_diffrn_reflns_limit_k_min -27
_diffrn_reflns_limit_l_max 17
_diffrn_reflns_limit_l_min -17
_diffrn_reflns_number 45569
_diffrn_reflns_theta_full 30.000
_diffrn_reflns_theta_max 30.000
_diffrn_reflns_theta_min 2.094
_diffrn_standards_number 0
_exptl_absorpt_coefficient_mu 1.520
_exptl_absorpt_correction_T_max 0.83
_exptl_absorpt_correction_T_min 0.83
_exptl_absorpt_correction_type multi-scan
_exptl_absorpt_process_details 'SADABS (Siemens, 1996)'
_exptl_crystal_colour orange
_exptl_crystal_density_diffrn 1.654
_exptl_crystal_density_method 'not measured'
_exptl_crystal_description block
_exptl_crystal_F_000 1000
_exptl_crystal_size_max 0.200
_exptl_crystal_size_mid 0.170
_exptl_crystal_size_min 0.120
_refine_diff_density_max 0.74
_refine_diff_density_min -0.72
_refine_ls_extinction_method None
_refine_ls_goodness_of_fit_ref 0.9207
_refine_ls_hydrogen_treatment none
_refine_ls_matrix_type full
_refine_ls_number_parameters 272
_refine_ls_number_reflns 5625
_refine_ls_number_restraints 0
_refine_ls_R_factor_all 0.0468
_refine_ls_R_factor_gt 0.0290
_refine_ls_shift/su_max 0.0007770
_refine_ls_shift/su_mean 3.5065207
_refine_ls_structure_factor_coef Fsqd
_refine_ls_weighting_details
;
 Method= Modified Sheldrick 
 w=1/[\s^2^(F^2^) + ( 0.04P)^2^ + 1.48P] 
 ,where P=(max(Fo^2^,0) + 2Fc^2^)/3 
;
_refine_ls_weighting_scheme calc
_refine_ls_wR_factor_all 0.0742
_refine_ls_wR_factor_gt 0.0669
_refine_ls_wR_factor_ref 0.0742
_reflns_limit_h_max 11
_reflns_limit_h_min -11
_reflns_limit_k_max 27
_reflns_limit_k_min 0
_reflns_limit_l_max 17
_reflns_limit_l_min 0
_reflns_number_gt 4429
_reflns_number_total 5636
_reflns_threshold_expression I>2.0\s(I)
_oxford_diffrn_Wilson_B_factor 1.23
_oxford_diffrn_Wilson_scale 6.78
_oxford_refine_ls_r_factor_ref 0.0468
_oxford_refine_ls_scale 0.3770(3)
_oxford_reflns_number_all 5625
_oxford_reflns_threshold_expression_ref I>-3.0\s(I)
_cod_data_source_file om300382h_si_001.cif
_cod_data_source_block 1
_cod_original_sg_symbol_H-M 'P 21/c '
_cod_database_code 4078742

loop_
_symmetry_equiv_pos_as_xyz
x,y,z
-x,-y,-z
x,-y+1/2,z+1/2
-x,y+1/2,-z+1/2

loop_
_atom_site_label
_atom_site_type_symbol
_atom_site_fract_x
_atom_site_fract_y
_atom_site_fract_z
_atom_site_U_iso_or_equiv
_atom_site_occupancy
_atom_site_adp_type
Fe1 Fe 0.74745(3) 0.446444(11) 0.323430(18) 0.0148 1.0000 Uani
Fe2 Fe 1.22445(3) 0.167020(11) 0.514394(19) 0.0139 1.0000 Uani
C1 C 0.8145(2) 0.34637(8) 0.32792(13) 0.0136 1.0000 Uani
C2 C 0.9617(2) 0.38942(8) 0.34986(14) 0.0165 1.0000 Uani
C3 C 0.9527(2) 0.43346(8) 0.25835(14) 0.0193 1.0000 Uani
C4 C 0.7997(2) 0.41842(9) 0.17965(14) 0.0198 1.0000 Uani
C5 C 0.7151(2) 0.36404(8) 0.22146(13) 0.0166 1.0000 Uani
C6 C 0.6302(2) 0.44670(9) 0.44692(14) 0.0188 1.0000 Uani
C7 C 0.5131(2) 0.46562(9) 0.34792(15) 0.0221 1.0000 Uani
C8 C 0.5764(3) 0.52542(9) 0.30642(16) 0.0251 1.0000 Uani
C9 C 0.7307(3) 0.54426(9) 0.37966(16) 0.0256 1.0000 Uani
C10 C 0.7634(2) 0.49610(9) 0.46722(14) 0.0222 1.0000 Uani
C11 C 0.76083(19) 0.29690(8) 0.40583(13) 0.0142 1.0000 Uani
C12 C 0.7645(2) 0.33141(9) 0.51626(13) 0.0184 1.0000 Uani
C13 C 0.6216(2) 0.38351(9) 0.51276(14) 0.0227 1.0000 Uani
C14 C 1.0414(2) 0.23814(8) 0.50301(13) 0.0137 1.0000 Uani
C15 C 1.1911(2) 0.26779(8) 0.48095(14) 0.0186 1.0000 Uani
C16 C 1.3276(2) 0.25910(9) 0.57545(16) 0.0218 1.0000 Uani
C17 C 1.2646(2) 0.22408(9) 0.65541(14) 0.0205 1.0000 Uani
C18 C 1.0893(2) 0.21161(8) 0.61197(13) 0.0170 1.0000 Uani
C19 C 1.1037(2) 0.10499(8) 0.39226(14) 0.0196 1.0000 Uani
C20 C 1.1415(2) 0.06866(8) 0.49359(15) 0.0221 1.0000 Uani
C21 C 1.3206(3) 0.06908(9) 0.53651(16) 0.0263 1.0000 Uani
C22 C 1.3940(2) 0.10543(10) 0.46215(16) 0.0268 1.0000 Uani
C23 C 1.2609(2) 0.12728(9) 0.37346(15) 0.0240 1.0000 Uani
C24 C 0.9304(2) 0.12109(9) 0.32204(15) 0.0242 1.0000 Uani
C25 C 0.8823(2) 0.19760(9) 0.31591(13) 0.0201 1.0000 Uani
C26 C 0.8696(2) 0.22892(8) 0.42502(13) 0.0141 1.0000 Uani
O1 O 0.59044(14) 0.27720(6) 0.35476(10) 0.0201 1.0000 Uani
O2 O 0.76856(15) 0.18248(6) 0.47141(10) 0.0213 1.0000 Uani
H1 H 0.5742 0.2378 0.3855 0.0281(11) 1.0000 Uiso
H2 H 0.8162 0.1558 0.5058 0.0281(11) 1.0000 Uiso
H21 H 1.0510 0.3892 0.4150 0.0281(11) 1.0000 Uiso
H31 H 1.0324 0.4683 0.2522 0.0281(11) 1.0000 Uiso
H41 H 0.7601 0.4418 0.1121 0.0281(11) 1.0000 Uiso
H51 H 0.6085 0.3440 0.1865 0.0281(11) 1.0000 Uiso
H71 H 0.4109 0.4416 0.3151 0.0281(11) 1.0000 Uiso
H81 H 0.5250 0.5486 0.2397 0.0281(11) 1.0000 Uiso
H91 H 0.8022 0.5820 0.3702 0.0281(11) 1.0000 Uiso
H101 H 0.8606 0.4968 0.5283 0.0281(11) 1.0000 Uiso
H121 H 0.8714 0.3549 0.5402 0.0281(11) 1.0000 Uiso
H122 H 0.7585 0.2966 0.5681 0.0281(11) 1.0000 Uiso
H131 H 0.6237 0.3974 0.5849 0.0281(11) 1.0000 Uiso
H132 H 0.5162 0.3610 0.4820 0.0281(11) 1.0000 Uiso
H151 H 1.1989 0.2896 0.4143 0.0281(11) 1.0000 Uiso
H161 H 1.4420 0.2732 0.5817 0.0281(11) 1.0000 Uiso
H171 H 1.3299 0.2095 0.7254 0.0281(11) 1.0000 Uiso
H181 H 1.0155 0.1870 0.6485 0.0281(11) 1.0000 Uiso
H201 H 1.0595 0.0481 0.5264 0.0281(11) 1.0000 Uiso
H211 H 1.3797 0.0492 0.6040 0.0281(11) 1.0000 Uiso
H221 H 1.5122 0.1148 0.4707 0.0281(11) 1.0000 Uiso
H231 H 1.2748 0.1532 0.3119 0.0281(11) 1.0000 Uiso
H241 H 0.9238 0.1037 0.2507 0.0281(11) 1.0000 Uiso
H242 H 0.8479 0.0965 0.3515 0.0281(11) 1.0000 Uiso
H251 H 0.9673 0.2228 0.2898 0.0281(11) 1.0000 Uiso
H252 H 0.7758 0.2041 0.2636 0.0281(11) 1.0000 Uiso

loop_
_atom_site_aniso_label
_atom_site_aniso_U_11
_atom_site_aniso_U_22
_atom_site_aniso_U_33
_atom_site_aniso_U_23
_atom_site_aniso_U_13
_atom_site_aniso_U_12
Fe1 0.01767(12) 0.01213(11) 0.01559(12) -0.00096(8) 0.00624(9) 0.00126(9)
Fe2 0.01375(11) 0.01163(11) 0.01589(12) -0.00050(8) 0.00245(8) -0.00074(8)
C1 0.0158(7) 0.0116(7) 0.0141(7) -0.0006(5) 0.0049(6) 0.0017(6)
C2 0.0160(7) 0.0136(7) 0.0203(8) -0.0013(6) 0.0049(6) 0.0003(6)
C3 0.0225(8) 0.0144(7) 0.0248(9) 0.0010(6) 0.0130(7) 0.0006(6)
C4 0.0286(9) 0.0166(8) 0.0164(8) 0.0010(6) 0.0094(7) 0.0039(7)
C5 0.0219(8) 0.0135(7) 0.0137(7) -0.0015(6) 0.0031(6) 0.0017(6)
C6 0.0211(8) 0.0204(8) 0.0182(8) -0.0030(6) 0.0109(6) 0.0041(7)
C7 0.0194(8) 0.0230(8) 0.0257(9) 0.0006(7) 0.0090(7) 0.0052(7)
C8 0.0308(10) 0.0195(8) 0.0280(9) 0.0031(7) 0.0129(8) 0.0098(7)
C9 0.0359(10) 0.0128(8) 0.0319(10) -0.0042(7) 0.0156(8) 0.0014(7)
C10 0.0256(9) 0.0212(8) 0.0212(9) -0.0074(7) 0.0081(7) 0.0012(7)
C11 0.0115(7) 0.0162(7) 0.0141(7) 0.0017(6) 0.0013(6) -0.0013(6)
C12 0.0206(8) 0.0206(8) 0.0148(8) 0.0019(6) 0.0058(6) 0.0023(6)
C13 0.0259(9) 0.0256(9) 0.0202(8) 0.0032(7) 0.0125(7) 0.0058(7)
C14 0.0140(7) 0.0113(7) 0.0152(7) -0.0009(6) 0.0024(6) 0.0005(6)
C15 0.0175(8) 0.0131(7) 0.0245(9) 0.0022(6) 0.0040(7) -0.0023(6)
C16 0.0156(8) 0.0155(8) 0.0316(10) -0.0030(7) 0.0006(7) -0.0036(6)
C17 0.0196(8) 0.0204(8) 0.0177(8) -0.0050(6) -0.0027(7) 0.0019(6)
C18 0.0175(8) 0.0193(8) 0.0136(7) -0.0014(6) 0.0028(6) 0.0013(6)
C19 0.0247(9) 0.0129(7) 0.0193(8) -0.0052(6) 0.0016(7) 0.0009(6)
C20 0.0278(9) 0.0114(7) 0.0256(9) -0.0014(6) 0.0032(7) -0.0042(7)
C21 0.0315(10) 0.0148(8) 0.0276(9) -0.0010(7) -0.0024(8) 0.0060(7)
C22 0.0198(9) 0.0266(9) 0.0341(10) -0.0093(8) 0.0068(8) 0.0034(7)
C23 0.0290(9) 0.0231(9) 0.0226(9) -0.0037(7) 0.0115(7) 0.0026(7)
C24 0.0261(9) 0.0197(8) 0.0217(9) -0.0082(7) -0.0039(7) 0.0009(7)
C25 0.0241(9) 0.0184(8) 0.0148(8) -0.0021(6) -0.0011(6) 0.0024(7)
C26 0.0148(7) 0.0130(7) 0.0135(7) 0.0013(6) 0.0012(6) -0.0032(6)
O1 0.0126(5) 0.0218(6) 0.0229(6) 0.0056(5) -0.0013(5) -0.0033(5)
O2 0.0174(6) 0.0193(6) 0.0251(6) 0.0091(5) 0.0013(5) -0.0046(5)

loop_
_atom_type_symbol
_atom_type_scat_dispersion_real
_atom_type_scat_dispersion_imag
_atom_type_scat_Cromer_Mann_a1
_atom_type_scat_Cromer_Mann_b1
_atom_type_scat_Cromer_Mann_a2
_atom_type_scat_Cromer_Mann_b2
_atom_type_scat_Cromer_Mann_a3
_atom_type_scat_Cromer_Mann_b3
_atom_type_scat_Cromer_Mann_a4
_atom_type_scat_Cromer_Mann_b4
_atom_type_scat_Cromer_Mann_c
_atom_type_scat_source
C 0.0033 0.0016 2.3100 20.8439 1.0200 10.2075 1.5886 0.5687 0.8650 51.6512 0.2156 'International Tables Vol C 4.2.6.8 and 6.1.1.4'
H 0.0000 0.0000 0.4930 10.5109 0.3229 26.1257 0.1402 3.1424 0.0408 57.7998 0.0030 'International Tables Vol C 4.2.6.8 and 6.1.1.4'
Fe 0.3463 0.8444 11.7695 4.7611 7.3573 0.3072 3.5222 15.3535 2.3045 76.8805 1.0369 'International Tables Vol C 4.2.6.8 and 6.1.1.4'
O 0.0106 0.0060 3.0485 13.2771 2.2868 5.7011 1.5463 0.3239 0.8670 32.9089 0.2508 'International Tables Vol C 4.2.6.8 and 6.1.1.4'
B 0.0013 0.0007 2.0545 23.2185 1.3326 1.0210 1.0979 60.3498 0.7068 0.1403 -0.1932 'International Tables Vol C 4.2.6.8 and 6.1.1.4'

loop_
_geom_angle_atom_site_label_1
_geom_angle_atom_site_label_2
_geom_angle_atom_site_label_3
_geom_angle
_geom_angle_publ_flag
C1 Fe1 C2 41.48(6) yes
C1 Fe1 C3 69.63(6) yes
C2 Fe1 C3 41.11(7) yes
C1 Fe1 C4 69.78(6) yes
C2 Fe1 C4 69.16(7) yes
C3 Fe1 C4 40.72(7) yes
C1 Fe1 C5 41.44(6) yes
C2 Fe1 C5 69.28(7) yes
C3 Fe1 C5 68.90(7) yes
C4 Fe1 C5 41.12(7) yes
C1 Fe1 C6 98.92(7) yes
C2 Fe1 C6 114.95(7) yes
C3 Fe1 C6 153.58(7) yes
C4 Fe1 C6 158.55(7) yes
C5 Fe1 C6 118.72(7) yes
C1 Fe1 C7 115.35(7) yes
C2 Fe1 C7 150.96(7) yes
C3 Fe1 C7 165.23(7) yes
C4 Fe1 C7 126.10(7) yes
C5 Fe1 C7 105.03(7) yes
C1 Fe1 C8 153.92(7) yes
C2 Fe1 C8 164.56(7) yes
C3 Fe1 C8 130.42(7) yes
C4 Fe1 C8 112.91(7) yes
C5 Fe1 C8 123.01(7) yes
C1 Fe1 C9 157.93(7) yes
C2 Fe1 C9 125.41(8) yes
C3 Fe1 C9 112.57(7) yes
C4 Fe1 C9 127.15(7) yes
C5 Fe1 C9 160.63(7) yes
C1 Fe1 C10 118.31(7) yes
C2 Fe1 C10 104.28(7) yes
C3 Fe1 C10 122.46(7) yes
C4 Fe1 C10 160.35(7) yes
C5 Fe1 C10 155.64(7) yes
C6 Fe1 C7 41.18(7) yes
C6 Fe1 C8 69.16(7) yes
C7 Fe1 C8 40.79(7) yes
C6 Fe1 C9 69.21(7) yes
C7 Fe1 C9 68.49(8) yes
C8 Fe1 C9 40.41(8) yes
C6 Fe1 C10 41.10(7) yes
C7 Fe1 C10 68.67(7) yes
C8 Fe1 C10 68.44(8) yes
C9 Fe1 C10 40.87(8) yes
C14 Fe2 C15 41.75(6) yes
C14 Fe2 C16 69.65(7) yes
C15 Fe2 C16 41.24(7) yes
C14 Fe2 C17 69.50(7) yes
C15 Fe2 C17 69.00(7) yes
C16 Fe2 C17 40.28(7) yes
C14 Fe2 C18 41.56(6) yes
C15 Fe2 C18 69.33(7) yes
C16 Fe2 C18 68.23(7) yes
C17 Fe2 C18 40.48(7) yes
C14 Fe2 C19 98.25(7) yes
C15 Fe2 C19 113.99(7) yes
C16 Fe2 C19 152.94(7) yes
C17 Fe2 C19 158.68(7) yes
C18 Fe2 C19 119.12(7) yes
C14 Fe2 C20 115.15(7) yes
C15 Fe2 C20 150.59(7) yes
C16 Fe2 C20 165.61(7) yes
C17 Fe2 C20 126.88(7) yes
C18 Fe2 C20 105.73(7) yes
C14 Fe2 C21 154.05(7) yes
C15 Fe2 C21 164.05(8) yes
C16 Fe2 C21 130.80(7) yes
C17 Fe2 C21 114.03(7) yes
C18 Fe2 C21 123.82(7) yes
C14 Fe2 C22 157.10(7) yes
C15 Fe2 C22 124.65(8) yes
C16 Fe2 C22 112.82(7) yes
C17 Fe2 C22 128.07(7) yes
C18 Fe2 C22 161.34(8) yes
C14 Fe2 C23 117.52(7) yes
C15 Fe2 C23 103.14(7) yes
C16 Fe2 C23 122.08(8) yes
C17 Fe2 C23 160.10(7) yes
C18 Fe2 C23 155.60(7) yes
C19 Fe2 C20 41.46(7) yes
C19 Fe2 C21 69.35(7) yes
C20 Fe2 C21 40.85(8) yes
C19 Fe2 C22 69.09(7) yes
C20 Fe2 C22 68.51(8) yes
C21 Fe2 C22 40.43(8) yes
C19 Fe2 C23 41.13(7) yes
C20 Fe2 C23 68.93(7) yes
C21 Fe2 C23 68.56(8) yes
C22 Fe2 C23 40.74(8) yes
Fe1 C1 C2 69.36(9) yes
Fe1 C1 C5 69.88(9) yes
C2 C1 C5 107.17(14) yes
Fe1 C1 C11 120.86(11) yes
C2 C1 C11 127.15(14) yes
C5 C1 C11 125.34(14) yes
C1 C2 Fe1 69.16(9) yes
C1 C2 C3 108.53(14) yes
Fe1 C2 C3 70.35(9) yes
C1 C2 H21 126.0 no
Fe1 C2 H21 126.0 no
C3 C2 H21 125.5 no
C2 C3 Fe1 68.54(9) yes
C2 C3 C4 107.99(14) yes
Fe1 C3 C4 69.43(10) yes
C2 C3 H31 126.2 no
Fe1 C3 H31 125.5 no
C4 C3 H31 125.8 no
C3 C4 Fe1 69.85(9) yes
C3 C4 C5 108.03(14) yes
Fe1 C4 C5 69.24(9) yes
C3 C4 H41 125.3 no
Fe1 C4 H41 125.1 no
C5 C4 H41 126.6 no
C1 C5 C4 108.26(14) yes
C1 C5 Fe1 68.69(9) yes
C4 C5 Fe1 69.63(9) yes
C1 C5 H51 125.3 no
C4 C5 H51 126.4 no
Fe1 C5 H51 125.4 no
Fe1 C6 C7 70.06(10) yes
Fe1 C6 C10 70.18(9) yes
C7 C6 C10 107.44(15) yes
Fe1 C6 C13 121.58(11) yes
C7 C6 C13 126.21(16) yes
C10 C6 C13 126.19(16) yes
C6 C7 Fe1 68.76(10) yes
C6 C7 C8 108.21(16) yes
Fe1 C7 C8 70.09(10) yes
C6 C7 H71 125.5 no
Fe1 C7 H71 126.1 no
C8 C7 H71 126.3 no
C7 C8 Fe1 69.12(10) yes
C7 C8 C9 108.16(16) yes
Fe1 C8 C9 69.82(10) yes
C7 C8 H81 126.3 no
Fe1 C8 H81 125.8 no
C9 C8 H81 125.6 no
C8 C9 Fe1 69.77(10) yes
C8 C9 C10 107.90(16) yes
Fe1 C9 C10 69.13(10) yes
C8 C9 H91 125.6 no
Fe1 C9 H91 125.0 no
C10 C9 H91 126.5 no
C9 C10 C6 108.27(16) yes
C9 C10 Fe1 70.00(10) yes
C6 C10 Fe1 68.72(9) yes
C9 C10 H101 125.3 no
C6 C10 H101 126.4 no
Fe1 C10 H101 125.9 no
C1 C11 C12 111.53(13) yes
C1 C11 C26 113.25(13) yes
C12 C11 C26 109.77(12) yes
C1 C11 O1 105.98(12) yes
C12 C11 O1 109.28(13) yes
C26 C11 O1 106.80(12) yes
C11 C12 C13 114.38(14) yes
C11 C12 H121 108.1 no
C13 C12 H121 108.3 no
C11 C12 H122 108.7 no
C13 C12 H122 109.0 no
H121 C12 H122 108.3 no
C12 C13 C6 114.99(14) yes
C12 C13 H131 108.9 no
C6 C13 H131 108.0 no
C12 C13 H132 107.8 no
C6 C13 H132 107.9 no
H131 C13 H132 109.1 no
Fe2 C14 C15 69.14(9) yes
Fe2 C14 C18 70.12(9) yes
C15 C14 C18 106.68(14) yes
Fe2 C14 C26 120.94(11) yes
C15 C14 C26 127.79(15) yes
C18 C14 C26 125.24(14) yes
C14 C15 Fe2 69.11(9) yes
C14 C15 C16 108.14(15) yes
Fe2 C15 C16 70.80(10) yes
C14 C15 H151 126.1 no
Fe2 C15 H151 125.6 no
C16 C15 H151 125.8 no
C15 C16 Fe2 67.97(9) yes
C15 C16 C17 108.31(15) yes
Fe2 C16 C17 70.29(10) yes
C15 C16 H161 125.3 no
Fe2 C16 H161 125.7 no
C17 C16 H161 126.4 no
C16 C17 Fe2 69.42(10) yes
C16 C17 C18 107.95(15) yes
Fe2 C17 C18 68.79(9) yes
C16 C17 H171 126.1 no
Fe2 C17 H171 125.2 no
C18 C17 H171 125.9 no
C14 C18 C17 108.91(15) yes
C14 C18 Fe2 68.32(9) yes
C17 C18 Fe2 70.73(10) yes
C14 C18 H181 125.6 no
C17 C18 H181 125.4 no
Fe2 C18 H181 124.5 no
Fe2 C19 C20 69.53(9) yes
Fe2 C19 C23 69.90(10) yes
C20 C19 C23 107.09(16) yes
Fe2 C19 C24 122.63(12) yes
C20 C19 C24 126.84(17) yes
C23 C19 C24 125.94(16) yes
C19 C20 Fe2 69.02(9) yes
C19 C20 C21 108.48(16) yes
Fe2 C20 C21 70.63(10) yes
C19 C20 H201 125.1 no
Fe2 C20 H201 125.8 no
C21 C20 H201 126.4 no
C20 C21 Fe2 68.51(10) yes
C20 C21 C22 107.68(16) yes
Fe2 C21 C22 69.72(10) yes
C20 C21 H211 125.7 no
Fe2 C21 H211 126.2 no
C22 C21 H211 126.6 no
C21 C22 Fe2 69.84(10) yes
C21 C22 C23 108.21(16) yes
Fe2 C22 C23 68.84(10) yes
C21 C22 H221 126.2 no
Fe2 C22 H221 125.8 no
C23 C22 H221 125.6 no
C19 C23 C22 108.53(16) yes
C19 C23 Fe2 68.97(10) yes
C22 C23 Fe2 70.42(10) yes
C19 C23 H231 125.7 no
C22 C23 H231 125.7 no
Fe2 C23 H231 125.8 no
C19 C24 C25 114.93(14) yes
C19 C24 H241 108.4 no
C25 C24 H241 109.9 no
C19 C24 H242 107.7 no
C25 C24 H242 108.0 no
H241 C24 H242 107.7 no
C24 C25 C26 114.25(14) yes
C24 C25 H251 108.4 no
C26 C25 H251 108.3 no
C24 C25 H252 109.7 no
C26 C25 H252 108.8 no
H251 C25 H252 107.2 no
C25 C26 C14 112.45(13) yes
C25 C26 C11 110.59(13) yes
C14 C26 C11 113.25(12) yes
C25 C26 O2 106.69(13) yes
C14 C26 O2 109.61(13) yes
C11 C26 O2 103.68(12) yes
C11 O1 H1 105.4 no
C26 O2 H2 114.8 no

loop_
_geom_bond_atom_site_label_1
_geom_bond_atom_site_label_2
_geom_bond_distance
_geom_bond_publ_flag
Fe1 C1 2.0180(15) yes
Fe1 C2 2.0206(16) yes
Fe1 C3 2.0446(17) yes
Fe1 C4 2.0391(16) yes
Fe1 C5 2.0339(16) yes
Fe1 C6 2.0162(16) yes
Fe1 C7 2.0335(17) yes
Fe1 C8 2.0464(17) yes
Fe1 C9 2.0470(17) yes
Fe1 C10 2.0354(17) yes
Fe2 C14 2.0088(15) yes
Fe2 C15 2.0093(16) yes
Fe2 C16 2.0470(17) yes
Fe2 C17 2.0584(17) yes
Fe2 C18 2.0330(16) yes
Fe2 C19 2.0170(16) yes
Fe2 C20 2.0238(16) yes
Fe2 C21 2.0519(17) yes
Fe2 C22 2.0503(18) yes
Fe2 C23 2.0294(18) yes
C1 C2 1.430(2) yes
C1 C5 1.434(2) yes
C1 C11 1.515(2) yes
C2 C3 1.427(2) yes
C2 H21 0.956 no
C3 C4 1.421(3) yes
C3 H31 0.952 no
C4 C5 1.430(2) yes
C4 H41 0.953 no
C5 H51 0.953 no
C6 C7 1.424(3) yes
C6 C10 1.422(2) yes
C6 C13 1.496(2) yes
C7 C8 1.422(3) yes
C7 H71 0.954 no
C8 C9 1.414(3) yes
C8 H81 0.959 no
C9 C10 1.425(3) yes
C9 H91 0.961 no
C10 H101 0.961 no
C11 C12 1.543(2) yes
C11 C26 1.576(2) yes
C11 O1 1.4291(19) yes
C12 C13 1.532(2) yes
C12 H121 0.962 no
C12 H122 0.953 no
C13 H131 0.948 no
C13 H132 0.956 no
C14 C15 1.432(2) yes
C14 C18 1.434(2) yes
C14 C26 1.511(2) yes
C15 C16 1.429(2) yes
C15 H151 0.959 no
C16 C17 1.414(3) yes
C16 H161 0.952 no
C17 C18 1.416(2) yes
C17 H171 0.958 no
C18 H181 0.967 no
C19 C20 1.430(2) yes
C19 C23 1.421(3) yes
C19 C24 1.503(2) yes
C20 C21 1.423(3) yes
C20 H201 0.953 no
C21 C22 1.418(3) yes
C21 H211 0.954 no
C22 C23 1.420(3) yes
C22 H221 0.957 no
C23 H231 0.957 no
C24 C25 1.535(2) yes
C24 H241 0.953 no
C24 H242 0.968 no
C25 C26 1.535(2) yes
C25 H251 0.967 no
C25 H252 0.961 no
C26 O2 1.4371(19) yes
O1 H1 0.883 no
O2 H2 0.726 no
